data_4061718
_journal_name_full Organometallics
_journal_paper_doi 10.1021/om050573q
_journal_year 2005
_chemical_formula_sum 'C47 H35 D6 F3 N2 O3 P Rh'
_chemical_formula_weight 878.70
_space_group_IT_number 2
_symmetry_cell_setting triclinic
_symmetry_space_group_name_Hall '-P 1'
_symmetry_space_group_name_H-M 'P -1'
_cell_angle_alpha 86.404(2)
_cell_angle_beta 83.216(2)
_cell_angle_gamma 81.008(2)
_cell_formula_units_Z 2
_cell_length_a 9.4633(4)
_cell_length_b 14.5730(6)
_cell_length_c 14.9666(6)
_cell_measurement_temperature 100(2)
_cell_volume 2022.32(14)
_diffrn_ambient_temperature 100(2)
_exptl_crystal_density_diffrn 1.443
_cod_database_code 4061718

loop_
_symmetry_equiv_pos_as_xyz
'x, y, z'
'-x, -y, -z'

loop_
_atom_site_label
_atom_site_type_symbol
_atom_site_fract_x
_atom_site_fract_y
_atom_site_fract_z
_atom_site_U_iso_or_equiv
_atom_site_adp_type
_atom_site_occupancy
_atom_site_symmetry_multiplicity
_atom_site_calc_flag
_atom_site_refinement_flags
_atom_site_disorder_assembly
_atom_site_disorder_group
Rh1 Rh 0.216037(13) 0.730987(9) 0.725588(8) 0.01621(5) Uani 1 1 d . . .
P1 P 0.04469(5) 0.86891(3) 0.74007(3) 0.01757(9) Uani 1 1 d . . .
N1 N 0.07093(16) 0.57695(10) 0.65058(10) 0.0188(3) Uani 1 1 d . . .
N2 N 0.08042(15) 0.66064(10) 0.91526(10) 0.0191(3) Uani 1 1 d . . .
O1 O 0.43360(14) 0.65326(10) 0.88933(9) 0.0290(3) Uani 1 1 d . . .
O2 O 0.41153(17) 0.80465(12) 0.92020(10) 0.0376(4) Uani 1 1 d . . .
O3 O 0.47566(15) 0.51885(11) 0.81770(11) 0.0360(4) Uani 1 1 d . . .
F1 F 0.39400(13) 0.81859(10) 0.57807(8) 0.0374(3) Uani 1 1 d . . .
F2 F 0.18111(12) 0.81510(8) 0.54486(7) 0.0282(2) Uani 1 1 d . . .
F3 F 0.33587(14) 0.69095(9) 0.54184(8) 0.0352(3) Uani 1 1 d . . .
C1 C 0.28394(19) 0.76647(13) 0.59346(12) 0.0218(4) Uani 1 1 d . . .
C2 C 0.41557(19) 0.75907(14) 0.76587(12) 0.0227(4) Uani 1 1 d . . .
H2 H 0.4032 0.8157 0.7307 0.027 Uiso 1 1 calc R . .
C3 C 0.43512(18) 0.66718(13) 0.73352(13) 0.0227(4) Uani 1 1 d . . .
H3 H 0.4380 0.6514 0.6726 0.027 Uiso 1 1 calc R . .
C4 C 0.44988(19) 0.60183(15) 0.81163(14) 0.0282(4) Uani 1 1 d . . .
C5 C 0.4183(2) 0.74894(15) 0.86424(13) 0.0281(4) Uani 1 1 d . . .
C11 C 0.11511(18) 0.63934(12) 0.67595(11) 0.0186(3) Uani 1 1 d . . .
C12 C 0.05471(19) 0.49087(12) 0.61922(11) 0.0188(3) Uani 1 1 d D . .
C13 C -0.0829(2) 0.46707(13) 0.62115(11) 0.0212(4) Uani 1 1 d D . .
C14 C -0.0922(2) 0.38015(13) 0.59031(13) 0.0265(4) Uani 1 1 d D . .
H14 H -0.1842 0.3618 0.5899 0.032 Uiso 1 1 calc R . .
C15 C 0.0297(2) 0.32013(14) 0.56038(13) 0.0296(4) Uani 1 1 d D . .
H15 H 0.0211 0.2611 0.5399 0.035 Uiso 1 1 calc R . .
C16 C 0.1649(2) 0.34604(14) 0.56024(13) 0.0279(4) Uani 1 1 d D . .
H16 H 0.2481 0.3039 0.5401 0.034 Uiso 1 1 calc R . .
C17 C 0.1809(2) 0.43191(13) 0.58880(12) 0.0222(4) Uani 1 1 d D . .
C18 C -0.2155(2) 0.53141(14) 0.65599(13) 0.0256(4) Uani 1 1 d . . .
H18A H -0.3004 0.5124 0.6351 0.031 Uiso 1 1 calc R . .
H18B H -0.2071 0.5952 0.6336 0.031 Uiso 1 1 calc R . .
H18C H -0.2253 0.5285 0.7220 0.031 Uiso 1 1 calc R . .
C19 C 0.3268(2) 0.46160(14) 0.58674(14) 0.0277(4) Uani 1 1 d . . .
H19A H 0.4008 0.4131 0.5604 0.033 Uiso 1 1 calc R . .
H19B H 0.3454 0.4713 0.6482 0.033 Uiso 1 1 calc R . .
H19C H 0.3292 0.5197 0.5503 0.033 Uiso 1 1 calc R . .
C21 C 0.13806(18) 0.68699(12) 0.84840(12) 0.0182(3) Uani 1 1 d . . .
C22 C -0.00345(19) 0.63432(12) 0.99353(12) 0.0189(3) Uani 1 1 d D . .
C23 C 0.0511(2) 0.63444(13) 1.07621(12) 0.0236(4) Uani 1 1 d D . .
C24 C -0.0367(2) 0.60903(14) 1.15238(13) 0.0289(4) Uani 1 1 d D . .
H24 H -0.0044 0.6088 1.2101 0.035 Uiso 1 1 calc R . .
C25 C -0.1701(2) 0.58421(15) 1.14511(14) 0.0311(4) Uani 1 1 d D . .
H25 H -0.2279 0.5668 1.1978 0.037 Uiso 1 1 calc R . .
C26 C -0.2202(2) 0.58454(14) 1.06171(13) 0.0274(4) Uani 1 1 d D . .
H26 H -0.3118 0.5671 1.0579 0.033 Uiso 1 1 calc R . .
C27 C -0.13804(19) 0.61016(12) 0.98365(12) 0.0207(4) Uani 1 1 d D . .
C28 C 0.1972(2) 0.65950(17) 1.08254(14) 0.0336(5) Uani 1 1 d . . .
H28A H 0.2703 0.6161 1.0484 0.040 Uiso 1 1 calc R . .
H28B H 0.2158 0.6558 1.1458 0.040 Uiso 1 1 calc R . .
H28C H 0.2009 0.7230 1.0576 0.040 Uiso 1 1 calc R . .
C29 C -0.1918(2) 0.61297(14) 0.89286(13) 0.0266(4) Uani 1 1 d . . .
H29A H -0.2751 0.5799 0.8972 0.032 Uiso 1 1 calc R . .
H29B H -0.1152 0.5830 0.8496 0.032 Uiso 1 1 calc R . .
H29C H -0.2201 0.6778 0.8726 0.032 Uiso 1 1 calc R . .
C31 C -0.09200(18) 0.87982(12) 0.66230(11) 0.0179(3) Uani 1 1 d D . .
C32 C -0.1135(2) 0.95412(13) 0.59979(12) 0.0219(4) Uani 1 1 d D . .
H32 H -0.0562 1.0025 0.5970 0.026 Uiso 1 1 calc R . .
C33 C -0.2185(2) 0.95788(13) 0.54144(12) 0.0245(4) Uani 1 1 d D . .
H33 H -0.2309 1.0080 0.4980 0.029 Uiso 1 1 calc R . .
C34 C -0.3052(2) 0.88877(13) 0.54635(12) 0.0231(4) Uani 1 1 d D . .
H34 H -0.3789 0.8926 0.5077 0.028 Uiso 1 1 calc R . .
C35 C -0.28362(19) 0.81405(13) 0.60812(12) 0.0209(3) Uani 1 1 d D . .
H35 H -0.3425 0.7665 0.6117 0.025 Uiso 1 1 calc R . .
C36 C -0.17647(19) 0.80870(12) 0.66450(12) 0.0194(3) Uani 1 1 d D . .
H36 H -0.1600 0.7563 0.7051 0.023 Uiso 1 1 calc R . .
C41 C -0.0574(2) 0.87719(12) 0.85178(12) 0.0203(3) Uani 1 1 d D . .
C42 C -0.2050(2) 0.87650(13) 0.86927(12) 0.0238(4) Uani 1 1 d D . .
H42 H -0.2603 0.8725 0.8210 0.029 Uiso 1 1 calc R . .
C43 C -0.2722(2) 0.88171(14) 0.95742(13) 0.0301(4) Uani 1 1 d D . .
H43 H -0.3730 0.8812 0.9689 0.036 Uiso 1 1 calc R . .
C44 C -0.1925(2) 0.88770(15) 1.02813(13) 0.0319(4) Uani 1 1 d D . .
H44 H -0.2383 0.8910 1.0881 0.038 Uiso 1 1 calc R . .
C45 C -0.0458(2) 0.88881(14) 1.01104(13) 0.0306(4) Uani 1 1 d D . .
H45 H 0.0089 0.8931 1.0595 0.037 Uiso 1 1 calc R . .
C46 C 0.0222(2) 0.88373(13) 0.92368(12) 0.0251(4) Uani 1 1 d D . .
H46 H 0.1229 0.8847 0.9127 0.030 Uiso 1 1 calc R . .
C51 C 0.1081(2) 0.98192(13) 0.72925(12) 0.0244(4) Uani 1 1 d D . .
C52 C 0.0122(3) 1.06140(14) 0.75383(14) 0.0330(5) Uani 1 1 d D . .
H52 H -0.0851 1.0565 0.7750 0.040 Uiso 1 1 calc R . .
C53 C 0.0585(3) 1.14765(16) 0.74743(15) 0.0468(7) Uani 1 1 d D . .
H53 H -0.0078 1.2017 0.7629 0.056 Uiso 1 1 calc R . .
C54 C 0.2004(3) 1.15507(18) 0.71863(16) 0.0517(8) Uani 1 1 d D . .
H54 H 0.2323 1.2140 0.7156 0.062 Uiso 1 1 calc R . .
C55 C 0.2951(3) 1.07739(19) 0.69444(17) 0.0488(7) Uani 1 1 d D . .
H55 H 0.3926 1.0829 0.6742 0.059 Uiso 1 1 calc R . .
C56 C 0.2503(2) 0.99012(16) 0.69910(14) 0.0346(5) Uani 1 1 d D . .
H56 H 0.3167 0.9367 0.6817 0.042 Uiso 1 1 calc R . .
C91 C 0.4187(2) 0.86860(19) 0.16009(16) 0.0434(6) Uani 1 1 d D . .
H91 H 0.4188 0.9118 0.1098 0.052 Uiso 1 1 calc R . .
C92 C 0.4700(2) 0.77614(19) 0.14815(16) 0.0424(6) Uani 1 1 d D . .
H92 H 0.5058 0.7555 0.0897 0.051 Uiso 1 1 calc R . .
C93 C 0.4694(2) 0.71330(17) 0.22105(16) 0.0373(5) Uani 1 1 d D . .
H93 H 0.5047 0.6493 0.2128 0.045 Uiso 1 1 calc R . .
C94 C 0.4174(2) 0.74361(16) 0.30617(15) 0.0340(5) Uani 1 1 d D . .
H94 H 0.4174 0.7004 0.3564 0.041 Uiso 1 1 calc R . .
C95 C 0.3656(2) 0.83625(17) 0.31814(15) 0.0361(5) Uani 1 1 d D . .
H95 H 0.3289 0.8570 0.3765 0.043 Uiso 1 1 calc R . .
C96 C 0.3672(3) 0.89868(17) 0.24497(17) 0.0418(5) Uani 1 1 d D . .
H96 H 0.3327 0.9627 0.2531 0.050 Uiso 1 1 calc R . .

loop_
_atom_site_aniso_label
_atom_site_aniso_U_11
_atom_site_aniso_U_22
_atom_site_aniso_U_33
_atom_site_aniso_U_23
_atom_site_aniso_U_13
_atom_site_aniso_U_12
Rh1 0.01467(7) 0.02069(8) 0.01379(7) 0.00208(5) -0.00102(5) -0.00574(5)
P1 0.0204(2) 0.0186(2) 0.0149(2) 0.00105(16) -0.00288(16) -0.00675(17)
N1 0.0187(7) 0.0226(7) 0.0152(7) 0.0007(6) -0.0004(5) -0.0044(6)
N2 0.0177(7) 0.0194(7) 0.0199(7) 0.0022(6) -0.0017(6) -0.0035(6)
O1 0.0202(6) 0.0431(8) 0.0232(7) 0.0108(6) -0.0046(5) -0.0069(6)
O2 0.0376(8) 0.0549(10) 0.0254(8) -0.0036(7) -0.0083(6) -0.0183(7)
O3 0.0245(7) 0.0342(8) 0.0452(9) 0.0138(7) 0.0013(6) -0.0018(6)
F1 0.0319(6) 0.0647(9) 0.0218(6) 0.0104(6) -0.0028(5) -0.0313(6)
F2 0.0234(5) 0.0420(7) 0.0179(5) 0.0075(5) -0.0029(4) -0.0043(5)
F3 0.0436(7) 0.0367(7) 0.0201(6) -0.0009(5) 0.0094(5) -0.0002(5)
C1 0.0176(8) 0.0299(10) 0.0188(8) 0.0011(7) -0.0007(6) -0.0079(7)
C2 0.0182(8) 0.0306(10) 0.0206(9) 0.0057(7) -0.0043(7) -0.0084(7)
C3 0.0146(8) 0.0316(10) 0.0223(9) 0.0031(7) -0.0021(7) -0.0059(7)
C4 0.0141(8) 0.0389(11) 0.0302(10) 0.0085(9) -0.0008(7) -0.0051(8)
C5 0.0185(9) 0.0419(12) 0.0258(10) 0.0052(9) -0.0047(7) -0.0113(8)
C11 0.0153(8) 0.0241(9) 0.0150(8) 0.0021(7) 0.0008(6) -0.0021(6)
C12 0.0240(9) 0.0188(8) 0.0137(8) 0.0017(6) -0.0024(6) -0.0045(7)
C13 0.0259(9) 0.0238(9) 0.0143(8) 0.0035(7) -0.0029(7) -0.0066(7)
C14 0.0341(10) 0.0272(10) 0.0212(9) 0.0039(7) -0.0063(8) -0.0134(8)
C15 0.0469(12) 0.0206(9) 0.0226(9) -0.0001(7) -0.0067(8) -0.0079(8)
C16 0.0364(11) 0.0240(9) 0.0210(9) -0.0003(7) -0.0019(8) 0.0018(8)
C17 0.0255(9) 0.0242(9) 0.0161(8) 0.0021(7) -0.0023(7) -0.0021(7)
C18 0.0217(9) 0.0317(10) 0.0240(9) -0.0013(8) -0.0009(7) -0.0076(8)
C19 0.0225(9) 0.0333(10) 0.0258(10) -0.0016(8) -0.0007(7) -0.0007(8)
C21 0.0162(8) 0.0193(8) 0.0194(8) -0.0002(7) -0.0039(6) -0.0028(6)
C22 0.0207(8) 0.0166(8) 0.0176(8) 0.0033(6) 0.0029(6) -0.0023(6)
C23 0.0254(9) 0.0243(9) 0.0203(9) 0.0037(7) -0.0020(7) -0.0035(7)
C24 0.0356(11) 0.0316(10) 0.0171(9) 0.0057(8) -0.0008(8) -0.0024(8)
C25 0.0315(10) 0.0336(11) 0.0239(10) 0.0083(8) 0.0079(8) -0.0034(8)
C26 0.0217(9) 0.0287(10) 0.0296(10) 0.0039(8) 0.0043(8) -0.0048(7)
C27 0.0199(8) 0.0174(8) 0.0228(9) 0.0020(7) 0.0008(7) -0.0002(7)
C28 0.0330(11) 0.0489(13) 0.0217(10) 0.0065(9) -0.0075(8) -0.0140(9)
C29 0.0230(9) 0.0306(10) 0.0267(10) 0.0031(8) -0.0024(7) -0.0073(8)
C31 0.0178(8) 0.0205(8) 0.0152(8) -0.0026(6) -0.0010(6) -0.0023(6)
C32 0.0250(9) 0.0227(9) 0.0186(8) 0.0002(7) -0.0015(7) -0.0070(7)
C33 0.0283(10) 0.0260(9) 0.0193(9) 0.0042(7) -0.0059(7) -0.0044(7)
C34 0.0207(9) 0.0295(10) 0.0198(9) -0.0018(7) -0.0046(7) -0.0034(7)
C35 0.0182(8) 0.0233(9) 0.0212(9) -0.0032(7) 0.0019(7) -0.0052(7)
C36 0.0207(8) 0.0190(8) 0.0180(8) 0.0004(6) 0.0001(6) -0.0038(7)
C41 0.0286(9) 0.0155(8) 0.0165(8) -0.0008(6) -0.0015(7) -0.0031(7)
C42 0.0298(10) 0.0227(9) 0.0189(9) -0.0002(7) -0.0021(7) -0.0044(7)
C43 0.0332(11) 0.0304(10) 0.0249(10) -0.0017(8) 0.0044(8) -0.0048(8)
C44 0.0437(12) 0.0326(11) 0.0178(9) -0.0024(8) 0.0034(8) -0.0058(9)
C45 0.0471(12) 0.0274(10) 0.0188(9) -0.0032(8) -0.0073(8) -0.0064(9)
C46 0.0333(10) 0.0218(9) 0.0215(9) -0.0016(7) -0.0044(8) -0.0069(8)
C51 0.0356(10) 0.0243(9) 0.0177(8) 0.0043(7) -0.0108(7) -0.0141(8)
C52 0.0556(14) 0.0232(10) 0.0237(10) 0.0007(8) -0.0100(9) -0.0128(9)
C53 0.094(2) 0.0239(11) 0.0279(11) 0.0021(9) -0.0182(12) -0.0196(12)
C54 0.103(2) 0.0384(14) 0.0285(12) 0.0151(10) -0.0295(13) -0.0472(15)
C55 0.0653(17) 0.0574(17) 0.0367(13) 0.0228(12) -0.0238(12) -0.0456(14)
C56 0.0398(12) 0.0400(12) 0.0293(11) 0.0140(9) -0.0133(9) -0.0218(10)
C91 0.0338(12) 0.0569(15) 0.0347(12) 0.0161(11) -0.0018(9) -0.0002(11)
C92 0.0329(12) 0.0617(16) 0.0304(12) -0.0028(11) 0.0003(9) -0.0029(11)
C93 0.0287(11) 0.0370(12) 0.0454(13) -0.0035(10) -0.0023(9) -0.0029(9)
C94 0.0241(10) 0.0415(12) 0.0352(11) 0.0105(9) -0.0026(8) -0.0068(9)
C95 0.0294(11) 0.0455(13) 0.0308(11) 0.0017(9) 0.0032(9) -0.0039(9)
C96 0.0340(12) 0.0377(12) 0.0485(14) 0.0060(11) 0.0018(10) 0.0026(10)

loop_
_geom_bond_atom_site_label_1
_geom_bond_atom_site_label_2
_geom_bond_distance
_geom_bond_site_symmetry_2
_geom_bond_publ_flag
Rh1 C11 1.9846(18) . ?
Rh1 C21 2.0034(17) . ?
Rh1 C1 2.0654(18) . ?
Rh1 C3 2.1491(18) . ?
Rh1 C2 2.1536(18) . ?
Rh1 P1 2.3810(5) . ?
P1 C31 1.8226(18) . ?
P1 C51 1.8305(19) . ?
P1 C41 1.8305(18) . ?
N1 C11 1.160(2) . ?
N1 C12 1.403(2) . ?
N2 C21 1.155(2) . ?
N2 C22 1.403(2) . ?
O1 C4 1.403(3) . ?
O1 C5 1.411(3) . ?
O2 C5 1.192(3) . ?
O3 C4 1.196(3) . ?
F1 C1 1.372(2) . ?
F2 C1 1.366(2) . ?
F3 C1 1.378(2) . ?
C2 C3 1.430(3) . ?
C2 C5 1.473(3) . ?
C3 C4 1.466(3) . ?
C12 C13 1.396(2) . ?
C12 C17 1.404(2) . ?
C13 C14 1.394(3) . ?
C13 C18 1.505(3) . ?
C14 C15 1.382(3) . ?
C15 C16 1.389(3) . ?
C16 C17 1.383(3) . ?
C17 C19 1.507(3) . ?
C22 C23 1.396(3) . ?
C22 C27 1.400(2) . ?
C23 C24 1.395(3) . ?
C23 C28 1.498(3) . ?
C24 C25 1.385(3) . ?
C25 C26 1.386(3) . ?
C26 C27 1.389(3) . ?
C27 C29 1.502(3) . ?
C31 C32 1.392(2) . ?
C31 C36 1.401(2) . ?
C32 C33 1.391(3) . ?
C33 C34 1.389(3) . ?
C34 C35 1.390(3) . ?
C35 C36 1.384(2) . ?
C41 C42 1.392(3) . ?
C41 C46 1.401(3) . ?
C42 C43 1.396(3) . ?
C43 C44 1.385(3) . ?
C44 C45 1.384(3) . ?
C45 C46 1.388(3) . ?
C51 C56 1.389(3) . ?
C51 C52 1.395(3) . ?
C52 C53 1.388(3) . ?
C53 C54 1.380(4) . ?
C54 C55 1.369(4) . ?
C55 C56 1.397(3) . ?
C91 C92 1.374(4) . ?
C91 C96 1.378(3) . ?
C92 C93 1.380(3) . ?
C93 C94 1.384(3) . ?
C94 C95 1.378(3) . ?
C95 C96 1.379(3) . ?
